data_4067527
loop_
_publ_author_name
'Korobkov, Ilia'
'Vidjayacoumar, Balamurugan'
'Gorelsky, Serge I.'
'Billone, Paul'
'Gambarotta, Sandro'

_publ_section_title
;
 Attempting to Reduce the Irreducible: Preparation of a Rare Paramagnetic
 Thorium Species
;
_journal_issue 3
_journal_name_full Organometallics
_journal_page_first 692
_journal_paper_doi 10.1021/om900996n
_journal_volume 29
_journal_year 2010
_chemical_formula_sum 'C48 H72 Cl2 Li2 N4 O8 Th'
_chemical_formula_weight 1149.92
_chemical_name_systematic
; 
 ? 
;
_space_group_IT_number 14
_symmetry_cell_setting monoclinic
_symmetry_space_group_name_Hall '-P 2ybc'
_symmetry_space_group_name_H-M 'P 1 21/c 1'
_atom_sites_solution_hydrogens geom
_atom_sites_solution_primary direct
_atom_sites_solution_secondary difmap
_audit_creation_method SHELXL-97
_cell_angle_alpha 90.00
_cell_angle_beta 112.910(3)
_cell_angle_gamma 90.00
_cell_formula_units_Z 4
_cell_length_a 18.323(4)
_cell_length_b 13.882(3)
_cell_length_c 22.994(5)
_cell_measurement_reflns_used 2073
_cell_measurement_temperature 200(2)
_cell_measurement_theta_max 24.68
_cell_measurement_theta_min 2.22
_cell_volume 5387(2)
_computing_cell_refinement 'SMART, Bruker (2000)'
_computing_data_collection 'SMART, Bruker (2000)'
_computing_data_reduction 'XPREP, Bruker (2000)'
_computing_molecular_graphics 'SHELXTL, Bruker (2000)'
_computing_publication_material 'SHELXTL, Bruker (2000)'
_computing_structure_refinement 'SHELXL-97 (Sheldrick, 1997)'
_computing_structure_solution 'SHELXS-97 (Sheldrick, 1990)'
_diffrn_ambient_temperature 200(2)
_diffrn_measured_fraction_theta_full 0.993
_diffrn_measured_fraction_theta_max 0.993
_diffrn_measurement_device_type 'CCD area detector'
_diffrn_measurement_method 'phi and omega scans'
_diffrn_radiation_monochromator graphite
_diffrn_radiation_source 'fine-focus sealed tube'
_diffrn_radiation_type MoK\a
_diffrn_radiation_wavelength 0.71073
_diffrn_reflns_av_R_equivalents 0.0550
_diffrn_reflns_av_sigmaI/netI 0.0488
_diffrn_reflns_limit_h_max 21
_diffrn_reflns_limit_h_min -21
_diffrn_reflns_limit_k_max 16
_diffrn_reflns_limit_k_min -16
_diffrn_reflns_limit_l_max 26
_diffrn_reflns_limit_l_min -26
_diffrn_reflns_number 39355
_diffrn_reflns_theta_full 24.69
_diffrn_reflns_theta_max 24.69
_diffrn_reflns_theta_min 1.75
_diffrn_standards_decay_% <1
_exptl_absorpt_coefficient_mu 2.918
_exptl_absorpt_correction_T_max 0.7591
_exptl_absorpt_correction_T_min 0.5291
_exptl_absorpt_correction_type multi-scan
_exptl_absorpt_process_details 'SADABS, Bruker (2000)'
_exptl_crystal_colour orange
_exptl_crystal_density_diffrn 1.418
_exptl_crystal_density_meas ?
_exptl_crystal_density_method 'not measured'
_exptl_crystal_description block
_exptl_crystal_F_000 2328
_exptl_crystal_size_max 0.25
_exptl_crystal_size_mid 0.25
_exptl_crystal_size_min 0.10
_refine_diff_density_max 1.254
_refine_diff_density_min -0.590
_refine_diff_density_rms 0.125
_refine_ls_extinction_method none
_refine_ls_goodness_of_fit_ref 1.049
_refine_ls_hydrogen_treatment constr
_refine_ls_matrix_type full
_refine_ls_number_parameters 571
_refine_ls_number_reflns 9095
_refine_ls_number_restraints 150
_refine_ls_restrained_S_all 1.048
_refine_ls_R_factor_all 0.0694
_refine_ls_R_factor_gt 0.0439
_refine_ls_shift/su_max 0.001
_refine_ls_shift/su_mean 0.001
_refine_ls_structure_factor_coef Fsqd
_refine_ls_weighting_details 'calc w=1/[\s^2^(Fo^2^)+(0.0588P)^2^+15.5627P] where P=(Fo^2^+2Fc^2^)/3'
_refine_ls_weighting_scheme calc
_refine_ls_wR_factor_gt 0.1072
_refine_ls_wR_factor_ref 0.1205
_reflns_number_gt 6826
_reflns_number_total 9095
_reflns_threshold_expression >2sigma(I)
_cod_data_source_file om900996n_si_002.cif
_cod_data_source_block complex5
_cod_depositor_comments
;
The following automatic conversions were performed:

'_symmetry_cell_setting' value 'Monoclinic' changed to 'monoclinic'
according to /home/saulius/struct/CIF-dictionaries/cif_core.dic
dictionary named 'cif_core.dic' version 2.4.1 from 2010-06-29.

Automatic conversion script
Id: cif_fix_values 1715 2011-07-08 13:25:40Z adriana 

The following automatic conversions were performed:

'_exptl_crystal_density_meas' value 'n/a' was changed to '?' - the
value is perceived as not measured.

Automatic conversion script
Id: cif_fix_values 3008 2015-01-20 13:52:24Z robertas 
;
_cod_original_cell_volume 5387.4(19)
_cod_original_sg_symbol_H-M P2(1)/c
_cod_database_code 4067527

loop_
_symmetry_equiv_pos_as_xyz
'x, y, z'
'-x, y+1/2, -z+1/2'
'-x, -y, -z'
'x, -y-1/2, z-1/2'

loop_
_atom_site_label
_atom_site_type_symbol
_atom_site_fract_x
_atom_site_fract_y
_atom_site_fract_z
_atom_site_U_iso_or_equiv
_atom_site_adp_type
_atom_site_occupancy
_atom_site_symmetry_multiplicity
_atom_site_calc_flag
_atom_site_refinement_flags
_atom_site_disorder_assembly
_atom_site_disorder_group
Th1 Th 0.238886(14) 0.574801(18) 0.226463(11) 0.03139(10) Uani 1 1 d . . .
Cl1 Cl 0.08849(12) 0.59420(16) 0.22125(11) 0.0594(6) Uani 1 1 d . . .
Cl2 Cl 0.17350(13) 0.60306(16) 0.09603(9) 0.0565(6) Uani 1 1 d . . .
Li1 Li 0.0753(8) 0.4344(10) 0.1703(7) 0.056(4) Uani 1 1 d . . .
N1 N 0.2997(3) 0.6003(4) 0.3432(3) 0.0387(14) Uani 1 1 d . . .
N2 N 0.2525(3) 0.7565(5) 0.2277(3) 0.0444(16) Uani 1 1 d . . .
N3 N 0.1914(3) 0.4099(4) 0.1925(3) 0.0356(14) Uani 1 1 d . . .
N4 N 0.2311(3) 0.4205(4) 0.2611(3) 0.0375(13) Uani 1 1 d . . .
O1 O -0.0039(3) 0.3694(6) 0.1954(3) 0.078(2) Uani 1 1 d . . .
O2 O -0.0134(3) 0.4396(5) 0.0858(3) 0.0634(16) Uani 1 1 d . . .
C1 C 0.2552(5) 0.6360(6) 0.3760(4) 0.054(2) Uani 1 1 d . . .
H1A H 0.2015 0.6561 0.3574 0.065 Uiso 1 1 calc R . .
C2 C 0.3010(7) 0.6373(6) 0.4388(4) 0.064(3) Uani 1 1 d . . .
H2A H 0.2853 0.6582 0.4715 0.077 Uiso 1 1 calc R . .
C3 C 0.3764(6) 0.6018(6) 0.4464(4) 0.061(3) Uani 1 1 d . . .
H3A H 0.4204 0.5944 0.4854 0.073 Uiso 1 1 calc R . .
C4 C 0.3750(5) 0.5793(5) 0.3865(3) 0.0427(18) Uani 1 1 d . . .
C5 C 0.4356(4) 0.5330(5) 0.3677(3) 0.0421(18) Uani 1 1 d . . .
C6 C 0.4370(5) 0.4238(6) 0.3821(4) 0.055(2) Uani 1 1 d . . .
H6A H 0.3843 0.3964 0.3590 0.083 Uiso 1 1 calc R . .
H6B H 0.4520 0.4143 0.4275 0.083 Uiso 1 1 calc R . .
H6C H 0.4756 0.3916 0.3688 0.083 Uiso 1 1 calc R . .
C7 C 0.5195(5) 0.5723(7) 0.4054(4) 0.060(2) Uani 1 1 d . . .
H7A H 0.5208 0.6415 0.3975 0.090 Uiso 1 1 calc R . .
H7B H 0.5576 0.5389 0.3922 0.090 Uiso 1 1 calc R . .
H7C H 0.5334 0.5615 0.4506 0.090 Uiso 1 1 calc R . .
C8 C 0.4149(4) 0.5516(5) 0.2981(3) 0.0358(16) Uani 1 1 d . . .
C9 C 0.4070(4) 0.6459(5) 0.2769(3) 0.0353(16) Uani 1 1 d . . .
H9A H 0.4190 0.6959 0.3074 0.042 Uiso 1 1 calc R . .
C10 C 0.3824(4) 0.6722(6) 0.2133(3) 0.0400(18) Uani 1 1 d . . .
C11 C 0.3667(4) 0.5963(6) 0.1696(3) 0.0438(19) Uani 1 1 d . . .
H11A H 0.3503 0.6106 0.1260 0.053 Uiso 1 1 calc R . .
C12 C 0.3747(4) 0.5008(6) 0.1892(4) 0.0445(19) Uani 1 1 d . . .
H12A H 0.3641 0.4504 0.1590 0.053 Uiso 1 1 calc R . .
C13 C 0.3979(4) 0.4790(6) 0.2524(3) 0.0397(17) Uani 1 1 d . . .
H13A H 0.4025 0.4135 0.2652 0.048 Uiso 1 1 calc R . .
C14 C 0.3685(4) 0.7781(6) 0.1946(3) 0.0421(17) Uani 1 1 d . . .
C15 C 0.4480(5) 0.8304(6) 0.2254(4) 0.063(2) Uani 1 1 d . . .
H15A H 0.4680 0.8222 0.2713 0.094 Uiso 1 1 calc R . .
H15B H 0.4406 0.8991 0.2151 0.094 Uiso 1 1 calc R . .
H15C H 0.4861 0.8033 0.2096 0.094 Uiso 1 1 calc R . .
C16 C 0.3380(6) 0.7919(7) 0.1222(4) 0.063(2) Uani 1 1 d . . .
H16A H 0.2870 0.7590 0.1019 0.094 Uiso 1 1 calc R . .
H16B H 0.3764 0.7645 0.1067 0.094 Uiso 1 1 calc R . .
H16C H 0.3314 0.8607 0.1122 0.094 Uiso 1 1 calc R . .
C17 C 0.3083(4) 0.8160(5) 0.2196(3) 0.0425(18) Uani 1 1 d . . .
C18 C 0.2954(6) 0.9086(6) 0.2336(5) 0.063(2) Uani 1 1 d . . .
H18A H 0.3254 0.9636 0.2320 0.075 Uiso 1 1 calc R . .
C19 C 0.2314(5) 0.9076(6) 0.2503(5) 0.065(3) Uani 1 1 d . . .
H19A H 0.2082 0.9618 0.2617 0.079 Uiso 1 1 calc R . .
C20 C 0.2074(5) 0.8144(6) 0.2476(4) 0.053(2) Uani 1 1 d . . .
H20A H 0.1649 0.7929 0.2582 0.064 Uiso 1 1 calc R . .
C21 C 0.2281(4) 0.3464(5) 0.1644(3) 0.0367(16) Uani 1 1 d . . .
C22 C 0.2885(4) 0.2822(5) 0.1975(3) 0.0397(17) Uani 1 1 d . . .
H22A H 0.3066 0.2787 0.2422 0.048 Uiso 1 1 calc R . .
C23 C 0.3228(5) 0.2235(6) 0.1662(4) 0.062(2) Uani 1 1 d . . .
H23A H 0.3634 0.1797 0.1897 0.075 Uiso 1 1 calc R . .
C24 C 0.2980(6) 0.2280(7) 0.1008(4) 0.065(3) Uani 1 1 d . . .
H24A H 0.3225 0.1893 0.0795 0.079 Uiso 1 1 calc R . .
C25 C 0.2371(6) 0.2901(7) 0.0677(4) 0.060(2) Uani 1 1 d . . .
H25A H 0.2186 0.2926 0.0230 0.072 Uiso 1 1 calc R . .
C26 C 0.2025(5) 0.3487(6) 0.0984(4) 0.053(2) Uani 1 1 d . . .
H26A H 0.1608 0.3910 0.0745 0.063 Uiso 1 1 calc R . .
C27 C 0.2133(5) 0.3528(5) 0.2983(4) 0.0434(18) Uani 1 1 d . . .
C28 C 0.2360(5) 0.3709(6) 0.3631(4) 0.051(2) Uani 1 1 d . . .
H28A H 0.2617 0.4298 0.3804 0.061 Uiso 1 1 calc R . .
C29 C 0.2218(6) 0.3056(7) 0.4018(4) 0.066(3) Uani 1 1 d . . .
H29A H 0.2397 0.3192 0.4456 0.079 Uiso 1 1 calc R . .
C30 C 0.1824(6) 0.2205(7) 0.3791(4) 0.072(3) Uani 1 1 d . . .
H30A H 0.1714 0.1765 0.4063 0.087 Uiso 1 1 calc R . .
C31 C 0.1595(6) 0.2010(6) 0.3155(4) 0.065(3) Uani 1 1 d . . .
H31A H 0.1331 0.1422 0.2990 0.078 Uiso 1 1 calc R . .
C32 C 0.1742(5) 0.2657(6) 0.2751(4) 0.049(2) Uani 1 1 d . . .
H32A H 0.1576 0.2508 0.2315 0.059 Uiso 1 1 calc R . .
C33 C -0.0031(7) 0.3668(11) 0.2563(6) 0.102(4) Uani 1 1 d . . .
H33A H 0.0518 0.3673 0.2872 0.153 Uiso 1 1 calc R . .
H33B H -0.0295 0.3080 0.2616 0.153 Uiso 1 1 calc R . .
H33C H -0.0311 0.4232 0.2629 0.153 Uiso 1 1 calc R . .
C34 C -0.0792(6) 0.3705(12) 0.1452(6) 0.112(5) Uani 1 1 d . . .
H34A H -0.1107 0.4246 0.1513 0.135 Uiso 1 1 calc R . .
H34B H -0.1074 0.3098 0.1455 0.135 Uiso 1 1 calc R . .
C35 C -0.0730(8) 0.3806(13) 0.0864(6) 0.142(7) Uani 1 1 d . . .
H35A H -0.0650 0.3159 0.0717 0.171 Uiso 1 1 calc R . .
H35B H -0.1239 0.4058 0.0556 0.171 Uiso 1 1 calc R . .
C36 C -0.0380(7) 0.5251(10) 0.0585(6) 0.117(5) Uani 1 1 d . . .
H36A H 0.0079 0.5637 0.0609 0.176 Uiso 1 1 calc R . .
H36B H -0.0670 0.5588 0.0803 0.176 Uiso 1 1 calc R . .
H36C H -0.0730 0.5155 0.0141 0.176 Uiso 1 1 calc R . .
Li2 Li 0.5000 0.5000 1.0000 0.055(5) Uani 1 2 d S . .
C37 C 0.3167(13) 0.5128(17) 0.9990(11) 0.098(7) Uiso 0.50 1 d PD A -1
H37A H 0.3413 0.4759 1.0382 0.147 Uiso 0.50 1 calc PR A -1
H37B H 0.2804 0.4711 0.9660 0.147 Uiso 0.50 1 calc PR A -1
H37C H 0.2871 0.5671 1.0063 0.147 Uiso 0.50 1 calc PR A -1
O3 O 0.3776(7) 0.5488(11) 0.9793(6) 0.058(4) Uiso 0.50 1 d PD A -1
C38 C 0.3456(12) 0.5992(19) 0.9250(11) 0.113(9) Uiso 0.50 1 d PD A -1
H38A H 0.3043 0.6428 0.9278 0.135 Uiso 0.50 1 calc PR A -1
H38B H 0.3197 0.5539 0.8897 0.135 Uiso 0.50 1 calc PR A -1
C39 C 0.4027(12) 0.6547(15) 0.9118(12) 0.101(8) Uiso 0.50 1 d PD A -1
H39A H 0.3810 0.6731 0.8666 0.121 Uiso 0.50 1 calc PR A -1
H39B H 0.4143 0.7145 0.9373 0.121 Uiso 0.50 1 calc PR A -1
O4 O 0.4732(10) 0.6017(13) 0.9259(9) 0.118(6) Uiso 0.50 1 d PD A -1
C40 C 0.5165(14) 0.6444(16) 0.9046(11) 0.084(7) Uiso 0.50 1 d PD A -1
H40A H 0.5653 0.6074 0.9139 0.126 Uiso 0.50 1 calc PR A -1
H40B H 0.5297 0.7082 0.9241 0.126 Uiso 0.50 1 calc PR A -1
H40C H 0.4889 0.6516 0.8588 0.126 Uiso 0.50 1 calc PR A -1
C41 C 0.4340(15) 0.3962(18) 0.8459(10) 0.099(8) Uiso 0.50 1 d PD A -1
H41A H 0.4761 0.4313 0.8386 0.149 Uiso 0.50 1 calc PR A -1
H41B H 0.3853 0.4346 0.8303 0.149 Uiso 0.50 1 calc PR A -1
H41C H 0.4245 0.3345 0.8235 0.149 Uiso 0.50 1 calc PR A -1
O5 O 0.4579(18) 0.379(3) 0.9130(11) 0.190(15) Uiso 0.50 1 d PD A -1
C42 C 0.4027(12) 0.3286(16) 0.9263(8) 0.077(6) Uiso 0.50 1 d PD A -1
H42A H 0.3849 0.2722 0.8979 0.092 Uiso 0.50 1 calc PR A -1
H42B H 0.3561 0.3699 0.9198 0.092 Uiso 0.50 1 calc PR A -1
C43 C 0.4379(15) 0.2969(15) 0.9915(9) 0.107(8) Uiso 0.50 1 d PD A -1
H43A H 0.3978 0.2628 1.0029 0.129 Uiso 0.50 1 calc PR A -1
H43B H 0.4821 0.2518 0.9973 0.129 Uiso 0.50 1 calc PR A -1
O6 O 0.4667(10) 0.3794(12) 1.0313(7) 0.095(5) Uiso 0.50 1 d PD A -1
C44 C 0.436(4) 0.377(4) 1.071(2) 0.30(3) Uiso 0.50 1 d PD A -1
H44A H 0.4532 0.4331 1.0988 0.444 Uiso 0.50 1 calc PR A -1
H44B H 0.4529 0.3179 1.0964 0.444 Uiso 0.50 1 calc PR A -1
H44C H 0.3783 0.3772 1.0495 0.444 Uiso 0.50 1 calc PR A -1
C45 C 0.6483(16) 0.3879(17) 1.0105(12) 0.104(8) Uiso 0.50 1 d PD A -1
H45A H 0.6146 0.3703 0.9670 0.157 Uiso 0.50 1 calc PR A -1
H45B H 0.6478 0.3357 1.0391 0.157 Uiso 0.50 1 calc PR A -1
H45C H 0.7027 0.3985 1.0138 0.157 Uiso 0.50 1 calc PR A -1
O7 O 0.619(2) 0.474(2) 1.0276(15) 0.23(2) Uiso 0.50 1 d PD A -1
C46 C 0.6652(17) 0.508(2) 1.0858(15) 0.155(13) Uiso 0.50 1 d PD A -1
H46A H 0.7199 0.5176 1.0886 0.186 Uiso 0.50 1 calc PR A -1
H46B H 0.6669 0.4597 1.1183 0.186 Uiso 0.50 1 calc PR A -1
C47 C 0.6325(12) 0.5989(18) 1.0972(14) 0.122(10) Uiso 0.50 1 d PD A -1
H47A H 0.6594 0.6167 1.1423 0.146 Uiso 0.50 1 calc PR A -1
H47B H 0.6431 0.6504 1.0718 0.146 Uiso 0.50 1 calc PR A -1
O8 O 0.5499(8) 0.5926(10) 1.0815(6) 0.060(4) Uiso 0.50 1 d PD A -1
C48 C 0.5195(16) 0.6608(18) 1.0982(15) 0.124(11) Uiso 0.50 1 d PD A -1
H48A H 0.4629 0.6482 1.0863 0.186 Uiso 0.50 1 calc PR A -1
H48B H 0.5263 0.7199 1.0775 0.186 Uiso 0.50 1 calc PR A -1
H48C H 0.5453 0.6685 1.1442 0.186 Uiso 0.50 1 calc PR A -1
Li3 Li 0.0000 1.0000 0.0000 0.063(6) Uani 1 2 d S . .
C49 C -0.166(3) 1.037(4) 0.003(2) 0.22(2) Uiso 0.50 1 d PD B -1
H49A H -0.1319 1.0412 0.0480 0.334 Uiso 0.50 1 calc PR B -1
H49B H -0.2131 0.9978 -0.0019 0.334 Uiso 0.50 1 calc PR B -1
H49C H -0.1834 1.1017 -0.0136 0.334 Uiso 0.50 1 calc PR B -1
O9 O -0.1232(11) 0.9922(15) -0.0314(9) 0.111(7) Uiso 0.50 1 d PD B -1
C50 C -0.1684(14) 0.982(2) -0.0927(11) 0.117(9) Uiso 0.50 1 d PD B -1
H50A H -0.1762 1.0461 -0.1137 0.140 Uiso 0.50 1 calc PR B -1
H50B H -0.2210 0.9570 -0.0977 0.140 Uiso 0.50 1 calc PR B -1
C51 C -0.1312(11) 0.9172(15) -0.1222(10) 0.081(6) Uiso 0.50 1 d PD B -1
H51A H -0.1341 0.8505 -0.1080 0.098 Uiso 0.50 1 calc PR B -1
H51B H -0.1599 0.9195 -0.1686 0.098 Uiso 0.50 1 calc PR B -1
O10 O -0.0520(11) 0.9426(15) -0.1063(10) 0.125(7) Uiso 0.50 1 d PD B -1
C52 C -0.0236(15) 0.9125(18) -0.1432(12) 0.091(7) Uiso 0.50 1 d PD B -1
H52A H 0.0311 0.9352 -0.1300 0.137 Uiso 0.50 1 calc PR B -1
H52B H -0.0550 0.9363 -0.1858 0.137 Uiso 0.50 1 calc PR B -1
H52C H -0.0243 0.8419 -0.1433 0.137 Uiso 0.50 1 calc PR B -1
C53 C -0.0315(16) 1.1809(18) -0.0999(9) 0.100(8) Uiso 0.50 1 d PD B -1
H53A H -0.0419 1.1264 -0.1291 0.150 Uiso 0.50 1 calc PR B -1
H53B H 0.0071 1.2243 -0.1061 0.150 Uiso 0.50 1 calc PR B -1
H53C H -0.0810 1.2159 -0.1081 0.150 Uiso 0.50 1 calc PR B -1
O11 O -0.0001(11) 1.1457(12) -0.0357(7) 0.077(5) Uiso 0.50 1 d PD B -1
C54 C 0.0132(13) 1.2166(14) 0.0063(8) 0.084(6) Uiso 0.50 1 d PD B -1
H54A H -0.0377 1.2484 0.0000 0.100 Uiso 0.50 1 calc PR B -1
H54B H 0.0482 1.2651 -0.0010 0.100 Uiso 0.50 1 calc PR B -1
C55 C 0.0499(14) 1.1822(16) 0.0715(9) 0.102(8) Uiso 0.50 1 d PD B -1
H55A H 0.1065 1.1675 0.0821 0.123 Uiso 0.50 1 calc PR B -1
H55B H 0.0466 1.2329 0.1007 0.123 Uiso 0.50 1 calc PR B -1
O12 O 0.0103(13) 1.0990(13) 0.0783(8) 0.114(6) Uiso 0.50 1 d PD B -1
C56 C -0.023(4) 1.101(4) 0.115(3) 0.31(4) Uiso 0.50 1 d PD B -1
H56A H -0.0471 1.0379 0.1152 0.458 Uiso 0.50 1 calc PR B -1
H56B H -0.0652 1.1501 0.1007 0.458 Uiso 0.50 1 calc PR B -1
H56C H 0.0147 1.1168 0.1571 0.458 Uiso 0.50 1 calc PR B -1
C57 C -0.0320(16) -0.182(2) 1.0627(16) 0.133(11) Uiso 0.50 1 d PD . -1
H57A H -0.0841 -0.1514 1.0480 0.199 Uiso 0.50 1 calc PR . -1
H57B H -0.0129 -0.1935 1.1083 0.199 Uiso 0.50 1 calc PR . -1
H57C H -0.0364 -0.2442 1.0409 0.199 Uiso 0.50 1 calc PR . -1
O13 O 0.0225(12) -0.1214(15) 1.0494(10) 0.104(8) Uiso 0.50 1 d PD . -1
C58 C 0.0953(15) -0.156(2) 1.0658(17) 0.161(14) Uiso 0.50 1 d PD . -1
H58A H 0.0927 -0.2162 1.0418 0.193 Uiso 0.50 1 calc PR . -1
H58B H 0.1164 -0.1730 1.1112 0.193 Uiso 0.50 1 calc PR . -1
C59 C 0.1492(15) -0.091(2) 1.0548(16) 0.154(13) Uiso 0.50 1 d PD . -1
H59A H 0.1775 -0.0540 1.0942 0.185 Uiso 0.50 1 calc PR . -1
H59B H 0.1891 -0.1287 1.0456 0.185 Uiso 0.50 1 calc PR . -1
O14 O 0.1140(13) -0.0245(19) 1.0051(12) 0.137(8) Uiso 0.50 1 d PD . -1
C60 C 0.162(3) 0.024(4) 0.991(2) 0.23(3) Uiso 0.50 1 d PD . -1
H60A H 0.1328 0.0648 0.9545 0.350 Uiso 0.50 1 calc PR . -1
H60B H 0.1975 -0.0188 0.9809 0.350 Uiso 0.50 1 calc PR . -1
H60C H 0.1928 0.0651 1.0270 0.350 Uiso 0.50 1 calc PR . -1

loop_
_atom_site_aniso_label
_atom_site_aniso_U_11
_atom_site_aniso_U_22
_atom_site_aniso_U_33
_atom_site_aniso_U_23
_atom_site_aniso_U_13
_atom_site_aniso_U_12
Th1 0.02724(14) 0.03546(15) 0.02939(14) -0.00154(13) 0.00874(10) -0.00015(12)
Cl1 0.0382(10) 0.0635(14) 0.0777(15) -0.0208(11) 0.0238(10) -0.0024(9)
Cl2 0.0571(13) 0.0589(13) 0.0351(10) 0.0041(9) -0.0021(9) -0.0020(10)
Li1 0.053(8) 0.056(9) 0.048(8) -0.008(7) 0.005(6) -0.014(7)
N1 0.038(3) 0.042(4) 0.035(3) -0.007(3) 0.013(3) 0.001(3)
N2 0.039(4) 0.053(4) 0.036(3) -0.001(3) 0.009(3) 0.001(3)
N3 0.037(3) 0.039(4) 0.028(3) -0.002(3) 0.010(3) 0.001(3)
N4 0.037(3) 0.041(3) 0.034(3) -0.006(3) 0.013(3) -0.004(3)
O1 0.044(4) 0.112(6) 0.070(4) 0.020(4) 0.013(3) -0.020(4)
O2 0.048(3) 0.071(4) 0.054(4) 0.003(3) 0.003(3) -0.001(3)
C1 0.061(5) 0.060(6) 0.053(5) -0.012(4) 0.034(4) -0.001(4)
C2 0.108(8) 0.056(6) 0.041(5) -0.015(4) 0.042(5) -0.015(5)
C3 0.089(7) 0.052(5) 0.031(4) -0.004(4) 0.012(5) -0.010(5)
C4 0.057(5) 0.034(4) 0.028(4) 0.002(3) 0.006(3) -0.009(4)
C5 0.039(4) 0.034(4) 0.039(4) 0.007(3) -0.001(3) -0.005(3)
C6 0.053(5) 0.052(5) 0.047(5) 0.012(4) 0.005(4) 0.006(4)
C7 0.047(5) 0.068(6) 0.043(5) 0.005(4) -0.007(4) -0.003(4)
C8 0.030(4) 0.040(4) 0.031(4) -0.001(3) 0.004(3) -0.001(3)
C9 0.022(3) 0.044(4) 0.034(4) 0.003(3) 0.005(3) -0.006(3)
C10 0.029(4) 0.058(5) 0.035(4) 0.011(4) 0.014(3) 0.002(3)
C11 0.039(4) 0.067(6) 0.029(4) -0.002(4) 0.017(3) -0.005(4)
C12 0.043(4) 0.051(5) 0.049(5) -0.003(4) 0.028(4) 0.004(4)
C13 0.026(4) 0.046(5) 0.049(5) 0.001(4) 0.016(3) 0.009(3)
C14 0.045(4) 0.045(4) 0.035(4) 0.003(3) 0.013(3) -0.009(4)
C15 0.056(5) 0.059(6) 0.067(6) 0.014(5) 0.017(5) -0.011(4)
C16 0.082(6) 0.059(6) 0.048(5) 0.017(4) 0.026(5) -0.005(5)
C17 0.041(4) 0.044(5) 0.030(4) 0.009(3) 0.000(3) -0.003(3)
C18 0.067(6) 0.037(5) 0.071(6) 0.000(4) 0.012(5) -0.004(4)
C19 0.054(5) 0.029(5) 0.097(7) -0.007(4) 0.012(5) 0.015(4)
C20 0.047(5) 0.048(5) 0.061(5) -0.002(4) 0.018(4) 0.014(4)
C21 0.036(4) 0.042(4) 0.031(4) -0.005(3) 0.013(3) -0.006(3)
C22 0.042(4) 0.042(4) 0.032(4) -0.008(3) 0.011(3) -0.003(3)
C23 0.062(6) 0.049(5) 0.073(6) -0.012(5) 0.023(5) 0.007(4)
C24 0.075(6) 0.077(7) 0.055(6) -0.027(5) 0.037(5) -0.011(5)
C25 0.072(6) 0.069(6) 0.039(5) -0.017(4) 0.021(4) -0.001(5)
C26 0.064(5) 0.056(5) 0.033(4) -0.007(4) 0.014(4) -0.010(4)
C27 0.053(5) 0.043(4) 0.041(4) -0.001(4) 0.025(4) -0.007(4)
C28 0.062(5) 0.054(5) 0.041(5) 0.001(4) 0.024(4) -0.009(4)
C29 0.097(7) 0.065(6) 0.041(5) 0.008(4) 0.033(5) -0.014(5)
C30 0.098(8) 0.069(7) 0.061(6) 0.011(5) 0.044(6) -0.022(6)
C31 0.089(7) 0.049(5) 0.061(6) -0.003(4) 0.034(5) -0.024(5)
C32 0.058(5) 0.046(5) 0.047(5) 0.001(4) 0.024(4) -0.012(4)
C33 0.065(7) 0.156(12) 0.099(9) 0.015(9) 0.047(7) -0.008(7)
C34 0.049(6) 0.184(14) 0.092(9) 0.009(9) 0.014(6) -0.051(8)
C35 0.098(10) 0.194(16) 0.087(10) 0.039(10) -0.016(8) -0.088(11)
C36 0.090(9) 0.113(11) 0.087(9) 0.020(8) -0.033(7) -0.016(8)
Li2 0.070(13) 0.043(11) 0.059(12) 0.014(9) 0.032(11) -0.006(10)
Li3 0.060(13) 0.039(11) 0.085(16) 0.002(11) 0.022(12) 0.005(10)

loop_
_atom_type_symbol
_atom_type_description
_atom_type_scat_dispersion_real
_atom_type_scat_dispersion_imag
_atom_type_scat_source
C C 0.0033 0.0016 'International Tables Vol C Tables 4.2.6.8 and 6.1.1.4'
H H 0.0000 0.0000 'International Tables Vol C Tables 4.2.6.8 and 6.1.1.4'
Li Li -0.0003 0.0001 'International Tables Vol C Tables 4.2.6.8 and 6.1.1.4'
N N 0.0061 0.0033 'International Tables Vol C Tables 4.2.6.8 and 6.1.1.4'
O O 0.0106 0.0060 'International Tables Vol C Tables 4.2.6.8 and 6.1.1.4'
Cl Cl 0.1484 0.1585 'International Tables Vol C Tables 4.2.6.8 and 6.1.1.4'
Th Th -7.2400 8.8979 'International Tables Vol C Tables 4.2.6.8 and 6.1.1.4'

loop_
_geom_angle_atom_site_label_1
_geom_angle_atom_site_label_2
_geom_angle_atom_site_label_3
_geom_angle
_geom_angle_site_symmetry_1
_geom_angle_site_symmetry_3
N4 Th1 N3 35.53(19) . .
N4 Th1 N1 79.79(19) . .
N3 Th1 N1 115.26(19) . .
N4 Th1 N2 159.85(19) . .
N3 Th1 N2 161.61(18) . .
N1 Th1 N2 81.15(19) . .
N4 Th1 Cl1 84.82(15) . .
N3 Th1 Cl1 81.46(14) . .
N1 Th1 Cl1 93.09(14) . .
N2 Th1 Cl1 89.75(14) . .
N4 Th1 Cl2 116.27(15) . .
N3 Th1 Cl2 80.75(13) . .
N1 Th1 Cl2 163.74(14) . .
N2 Th1 Cl2 82.60(14) . .
Cl1 Th1 Cl2 86.28(7) . .
N4 Th1 C9 111.3(2) . .
N3 Th1 C9 127.58(19) . .
N1 Th1 C9 64.98(19) . .
N2 Th1 C9 65.61(19) . .
Cl1 Th1 C9 148.42(15) . .
Cl2 Th1 C9 108.40(14) . .
N4 Th1 C8 84.8(2) . .
N3 Th1 C8 104.17(19) . .
N1 Th1 C8 59.51(19) . .
N2 Th1 C8 91.18(19) . .
Cl1 Th1 C8 152.04(15) . .
Cl2 Th1 C8 121.55(14) . .
C9 Th1 C8 26.60(18) . .
N4 Th1 C13 73.2(2) . .
N3 Th1 C13 81.3(2) . .
N1 Th1 C13 81.88(19) . .
N2 Th1 C13 110.5(2) . .
Cl1 Th1 C13 157.93(16) . .
Cl2 Th1 C13 104.46(15) . .
C9 Th1 C13 46.2(2) . .
C8 Th1 C13 26.75(19) . .
N4 Th1 C10 127.7(2) . .
N3 Th1 C10 126.0(2) . .
N1 Th1 C10 90.14(19) . .
N2 Th1 C10 58.6(2) . .
Cl1 Th1 C10 147.29(15) . .
Cl2 Th1 C10 81.85(14) . .
C9 Th1 C10 26.62(18) . .
C8 Th1 C10 47.68(19) . .
C13 Th1 C10 54.6(2) . .
N4 Th1 C12 87.2(2) . .
N3 Th1 C12 80.1(2) . .
N1 Th1 C12 105.9(2) . .
N2 Th1 C12 104.3(2) . .
Cl1 Th1 C12 157.80(16) . .
Cl2 Th1 C12 78.73(15) . .
C9 Th1 C12 53.4(2) . .
C8 Th1 C12 46.7(2) . .
C13 Th1 C12 25.91(19) . .
C10 Th1 C12 46.4(2) . .
N4 Th1 C11 113.1(2) . .
N3 Th1 C11 100.8(2) . .
N1 Th1 C11 110.13(19) . .
N2 Th1 C11 79.8(2) . .
Cl1 Th1 C11 152.44(15) . .
Cl2 Th1 C11 67.24(15) . .
C9 Th1 C11 45.89(19) . .
C8 Th1 C11 54.51(19) . .
C13 Th1 C11 45.9(2) . .
C10 Th1 C11 26.27(19) . .
C12 Th1 C11 25.8(2) . .
Li1 Cl1 Th1 81.0(3) . .
O1 Li1 O2 83.5(6) . .
O1 Li1 N3 132.3(8) . .
O2 Li1 N3 129.3(8) . .
O1 Li1 Cl1 102.7(7) . .
O2 Li1 Cl1 108.8(7) . .
N3 Li1 Cl1 97.6(5) . .
O1 Li1 C35 56.2(5) . .
O2 Li1 C35 28.1(4) . .
N3 Li1 C35 142.0(8) . .
Cl1 Li1 C35 117.6(7) . .
O1 Li1 Th1 142.6(6) . .
O2 Li1 Th1 128.1(6) . .
N3 Li1 Th1 46.3(3) . .
Cl1 Li1 Th1 52.7(3) . .
C35 Li1 Th1 155.5(6) . .
C4 N1 C1 108.3(6) . .
C4 N1 Th1 130.3(5) . .
C1 N1 Th1 121.3(5) . .
C20 N2 C17 105.8(7) . .
C20 N2 Th1 121.6(5) . .
C17 N2 Th1 131.9(5) . .
C21 N3 N4 115.5(5) . .
C21 N3 Li1 129.5(6) . .
N4 N3 Li1 106.8(6) . .
C21 N3 Th1 123.6(4) . .
N4 N3 Th1 66.4(3) . .
Li1 N3 Th1 97.5(5) . .
C27 N4 N3 117.2(5) . .
C27 N4 Th1 153.9(5) . .
N3 N4 Th1 78.1(3) . .
C33 O1 C34 116.5(8) . .
C33 O1 Li1 125.6(8) . .
C34 O1 Li1 110.6(7) . .
C36 O2 C35 114.3(10) . .
C36 O2 Li1 119.3(7) . .
C35 O2 Li1 108.7(8) . .
C2 C1 N1 109.2(8) . .
C1 C2 C3 107.4(8) . .
C4 C3 C2 108.2(8) . .
N1 C4 C3 107.0(7) . .
N1 C4 C5 122.1(6) . .
C3 C4 C5 130.7(8) . .
C4 C5 C8 109.0(6) . .
C4 C5 C7 112.2(7) . .
C8 C5 C7 108.6(6) . .
C4 C5 C6 108.2(6) . .
C8 C5 C6 111.6(6) . .
C7 C5 C6 107.2(6) . .
C13 C8 C9 116.9(6) . .
C13 C8 C5 124.2(6) . .
C9 C8 C5 118.8(6) . .
C13 C8 Th1 77.8(4) . .
C9 C8 Th1 76.3(4) . .
C5 C8 Th1 111.8(4) . .
C8 C9 C10 124.2(7) . .
C8 C9 Th1 77.1(4) . .
C10 C9 Th1 79.5(4) . .
C11 C10 C9 116.4(7) . .
C11 C10 C14 123.8(6) . .
C9 C10 C14 119.7(7) . .
C11 C10 Th1 78.2(4) . .
C9 C10 Th1 73.9(4) . .
C14 C10 Th1 113.3(4) . .
C10 C11 C12 121.2(7) . .
C10 C11 Th1 75.5(4) . .
C12 C11 Th1 76.9(4) . .
C13 C12 C11 120.0(7) . .
C13 C12 Th1 74.5(4) . .
C11 C12 Th1 77.2(4) . .
C12 C13 C8 121.4(7) . .
C12 C13 Th1 79.6(4) . .
C8 C13 Th1 75.4(4) . .
C17 C14 C10 107.0(6) . .
C17 C14 C15 111.1(7) . .
C10 C14 C15 107.6(6) . .
C17 C14 C16 110.6(6) . .
C10 C14 C16 111.9(7) . .
C15 C14 C16 108.6(6) . .
C18 C17 N2 109.0(8) . .
C18 C17 C14 129.1(8) . .
N2 C17 C14 121.8(7) . .
C19 C18 C17 107.6(8) . .
C18 C19 C20 107.1(8) . .
N2 C20 C19 110.6(8) . .
C22 C21 C26 117.7(7) . .
C22 C21 N3 124.6(6) . .
C26 C21 N3 117.6(7) . .
C23 C22 C21 121.0(7) . .
C22 C23 C24 120.7(9) . .
C25 C24 C23 118.4(8) . .
C26 C25 C24 121.3(8) . .
C25 C26 C21 120.8(8) . .
N4 C27 C32 123.7(7) . .
N4 C27 C28 119.2(7) . .
C32 C27 C28 117.1(7) . .
C29 C28 C27 121.3(8) . .
C28 C29 C30 121.9(8) . .
C29 C30 C31 117.8(8) . .
C30 C31 C32 121.5(8) . .
C31 C32 C27 120.3(8) . .
O1 C34 C35 111.6(10) . .
O2 C35 C34 115.6(11) . .
O2 C35 Li1 43.2(5) . .
C34 C35 Li1 77.3(7) . .
O6 Li2 O6 179.995(3) . 3_667
O6 Li2 O7 79.7(12) . 3_667
O6 Li2 O7 100.3(12) 3_667 3_667
O6 Li2 O7 100.3(12) . .
O6 Li2 O7 79.7(12) 3_667 .
O7 Li2 O7 179.996(10) 3_667 .
O6 Li2 O4 33.3(6) . 3_667
O6 Li2 O4 146.7(6) 3_667 3_667
O7 Li2 O4 104.5(12) 3_667 3_667
O7 Li2 O4 75.5(12) . 3_667
O6 Li2 O4 146.7(6) . .
O6 Li2 O4 33.3(6) 3_667 .
O7 Li2 O4 75.5(12) 3_667 .
O7 Li2 O4 104.5(12) . .
O4 Li2 O4 180.0(8) 3_667 .
O6 Li2 O8 105.7(6) . .
O6 Li2 O8 74.3(6) 3_667 .
O7 Li2 O8 101.8(8) 3_667 .
O7 Li2 O8 78.2(8) . .
O4 Li2 O8 79.1(7) 3_667 .
O4 Li2 O8 100.9(7) . .
O6 Li2 O8 74.3(6) . 3_667
O6 Li2 O8 105.7(6) 3_667 3_667
O7 Li2 O8 78.2(8) 3_667 3_667
O7 Li2 O8 101.8(8) . 3_667
O4 Li2 O8 100.9(7) 3_667 3_667
O4 Li2 O8 79.1(7) . 3_667
O8 Li2 O8 179.997(3) . 3_667
O6 Li2 O3 84.8(6) . .
O6 Li2 O3 95.3(6) 3_667 .
O7 Li2 O3 9.1(9) 3_667 .
O7 Li2 O3 170.9(10) . .
O4 Li2 O3 106.0(5) 3_667 .
O4 Li2 O3 74.0(5) . .
O8 Li2 O3 93.2(5) . .
O8 Li2 O3 86.8(5) 3_667 .
O6 Li2 O3 95.3(6) . 3_667
O6 Li2 O3 84.7(6) 3_667 3_667
O7 Li2 O3 170.9(10) 3_667 3_667
O7 Li2 O3 9.1(10) . 3_667
O4 Li2 O3 74.0(5) 3_667 3_667
O4 Li2 O3 106.0(5) . 3_667
O8 Li2 O3 86.8(5) . 3_667
O8 Li2 O3 93.2(5) 3_667 3_667
O3 Li2 O3 179.995(5) . 3_667
O6 Li2 O5 108.4(7) . 3_667
O6 Li2 O5 71.6(7) 3_667 3_667
O7 Li2 O5 95.2(11) 3_667 3_667
O7 Li2 O5 84.8(11) . 3_667
O4 Li2 O5 84.4(9) 3_667 3_667
O4 Li2 O5 95.6(9) . 3_667
O8 Li2 O5 7.7(10) . 3_667
O8 Li2 O5 172.3(10) 3_667 3_667
O3 Li2 O5 86.4(9) . 3_667
O3 Li2 O5 93.6(9) 3_667 3_667
O6 Li2 O5 71.6(7) . .
O6 Li2 O5 108.4(7) 3_667 .
O7 Li2 O5 84.8(11) 3_667 .
O7 Li2 O5 95.2(11) . .
O4 Li2 O5 95.6(9) 3_667 .
O4 Li2 O5 84.4(9) . .
O8 Li2 O5 172.3(10) . .
O8 Li2 O5 7.7(10) 3_667 .
O3 Li2 O5 93.6(9) . .
O3 Li2 O5 86.4(9) 3_667 .
O5 Li2 O5 179.997(5) 3_667 .
C38 O3 C37 111.0(14) . .
C38 O3 Li2 113.4(12) . .
C37 O3 Li2 131.9(12) . .
O3 C38 C39 112.8(17) . .
O4 C39 C38 110.6(16) . .
C40 O4 C39 109.3(17) . .
C40 O4 Li2 131.0(17) . .
C39 O4 Li2 115.9(12) . .
C42 O5 C41 112(2) . .
C42 O5 Li2 101.0(17) . .
C41 O5 Li2 128(2) . .
O5 C42 C43 108.6(17) . .
O6 C43 C42 108.8(16) . .
C44 O6 C43 107(2) . .
C44 O6 Li2 125(3) . .
C43 O6 Li2 121.7(12) . .
C46 O7 C45 113(2) . .
C46 O7 Li2 115.3(18) . .
C45 O7 Li2 122(2) . .
O7 C46 C47 109.2(19) . .
O8 C47 C46 111.7(18) . .
C48 O8 C47 116.1(17) . .
C48 O8 Li2 129.6(16) . .
C47 O8 Li2 108.0(12) . .
O13 Li3 O13 179.993(3) 1_564 3_566
O13 Li3 O14 98.7(8) 1_564 3_566
O13 Li3 O14 81.3(8) 3_566 3_566
O13 Li3 O14 81.3(8) 1_564 1_564
O13 Li3 O14 98.7(8) 3_566 1_564
O14 Li3 O14 179.995(2) 3_566 1_564
O13 Li3 O9 96.3(8) 1_564 .
O13 Li3 O9 83.7(8) 3_566 .
O14 Li3 O9 19.9(8) 3_566 .
O14 Li3 O9 160.1(8) 1_564 .
O13 Li3 O9 83.7(8) 1_564 3_575
O13 Li3 O9 96.3(8) 3_566 3_575
O14 Li3 O9 160.1(8) 3_566 3_575
O14 Li3 O9 19.9(8) 1_564 3_575
O9 Li3 O9 179.995(1) . 3_575
O13 Li3 O11 13.6(8) 1_564 3_575
O13 Li3 O11 166.4(8) 3_566 3_575
O14 Li3 O11 91.5(8) 3_566 3_575
O14 Li3 O11 88.5(8) 1_564 3_575
O9 Li3 O11 85.7(7) . 3_575
O9 Li3 O11 94.3(7) 3_575 3_575
O13 Li3 O11 166.4(8) 1_564 .
O13 Li3 O11 13.6(8) 3_566 .
O14 Li3 O11 88.5(8) 3_566 .
O14 Li3 O11 91.5(8) 1_564 .
O9 Li3 O11 94.3(7) . .
O9 Li3 O11 85.7(7) 3_575 .
O11 Li3 O11 179.996(2) 3_575 .
O13 Li3 O12 97.4(8) 1_564 .
O13 Li3 O12 82.6(8) 3_566 .
O14 Li3 O12 73.1(10) 3_566 .
O14 Li3 O12 106.9(10) 1_564 .
O9 Li3 O12 93.0(8) . .
O9 Li3 O12 87.0(8) 3_575 .
O11 Li3 O12 106.4(6) 3_575 .
O11 Li3 O12 73.6(6) . .
O13 Li3 O12 82.6(8) 1_564 3_575
O13 Li3 O12 97.4(8) 3_566 3_575
O14 Li3 O12 106.9(10) 3_566 3_575
O14 Li3 O12 73.1(10) 1_564 3_575
O9 Li3 O12 87.0(8) . 3_575
O9 Li3 O12 93.0(8) 3_575 3_575
O11 Li3 O12 73.6(6) 3_575 3_575
O11 Li3 O12 106.4(6) . 3_575
O12 Li3 O12 179.997(1) . 3_575
O13 Li3 O10 77.6(8) 1_564 3_575
O13 Li3 O10 102.4(8) 3_566 3_575
O14 Li3 O10 89.7(9) 3_566 3_575
O14 Li3 O10 90.3(9) 1_564 3_575
O9 Li3 O10 108.5(6) . 3_575
O9 Li3 O10 71.5(6) 3_575 3_575
O11 Li3 O10 89.0(7) 3_575 3_575
O11 Li3 O10 91.0(7) . 3_575
O12 Li3 O10 24.0(6) . 3_575
O12 Li3 O10 156.0(6) 3_575 3_575
O13 Li3 O10 102.4(8) 1_564 .
O13 Li3 O10 77.6(8) 3_566 .
O14 Li3 O10 90.3(9) 3_566 .
O14 Li3 O10 89.7(9) 1_564 .
O9 Li3 O10 71.5(6) . .
O9 Li3 O10 108.5(6) 3_575 .
O11 Li3 O10 91.0(7) 3_575 .
O11 Li3 O10 89.0(7) . .
O12 Li3 O10 156.0(6) . .
O12 Li3 O10 24.0(6) 3_575 .
O10 Li3 O10 179.998(1) 3_575 .
C50 O9 C49 112(2) . .
C50 O9 Li3 120.9(14) . .
C49 O9 Li3 122(2) . .
O9 C50 C51 110.2(18) . .
O10 C51 C50 110.5(16) . .
C52 O10 C51 114.3(18) . .
C52 O10 Li3 135.5(17) . .
C51 O10 Li3 108.1(12) . .
C54 O11 C53 112.3(15) . .
C54 O11 Li3 116.0(11) . .
C53 O11 Li3 129.7(15) . .
O11 C54 C55 112.5(16) . .
O12 C55 C54 109.3(16) . .
C56 O12 C55 119(3) . .
C56 O12 Li3 132(3) . .
C55 O12 Li3 107.7(13) . .
C58 O13 C57 115.6(18) . .
C58 O13 Li3 115.7(14) . 1_546
C57 O13 Li3 128.2(17) . 1_546
O13 C58 C59 114(2) . .
O14 C59 C58 115(2) . .
C60 O14 C59 115(2) . .
C60 O14 Li3 134(3) . 1_546
C59 O14 Li3 106.6(15) . 1_546

loop_
_geom_bond_atom_site_label_1
_geom_bond_atom_site_label_2
_geom_bond_distance
_geom_bond_site_symmetry_2
Th1 N4 2.309(6) .
Th1 N3 2.466(6) .
Th1 N1 2.498(6) .
Th1 N2 2.534(6) .
Th1 Cl1 2.725(2) .
Th1 Cl2 2.790(2) .
Th1 C9 3.004(6) .
Th1 C8 3.013(7) .
Th1 C13 3.043(6) .
Th1 C10 3.075(7) .
Th1 C12 3.105(7) .
Th1 C11 3.109(7) .
Cl1 Li1 2.476(14) .
Li1 O1 1.975(16) .
Li1 O2 1.991(15) .
Li1 N3 2.014(16) .
Li1 C35 2.754(17) .
N1 C4 1.382(9) .
N1 C1 1.400(9) .
N2 C20 1.353(10) .
N2 C17 1.381(9) .
N3 C21 1.410(9) .
N3 N4 1.464(8) .
N4 C27 1.393(9) .
O1 C33 1.396(12) .
O1 C34 1.413(12) .
O2 C36 1.337(13) .
O2 C35 1.369(12) .
C1 C2 1.358(12) .
C2 C3 1.411(13) .
C3 C4 1.403(11) .
C4 C5 1.486(11) .
C5 C8 1.515(10) .
C5 C7 1.541(10) .
C5 C6 1.550(10) .
C8 C13 1.401(10) .
C8 C9 1.384(10) .
C9 C10 1.401(10) .
C10 C11 1.406(10) .
C10 C14 1.525(10) .
C11 C12 1.389(11) .
C12 C13 1.380(10) .
C14 C17 1.523(11) .
C14 C15 1.532(11) .
C14 C16 1.547(10) .
C17 C18 1.368(11) .
C18 C19 1.369(14) .
C19 C20 1.360(12) .
C21 C22 1.394(10) .
C21 C26 1.403(10) .
C22 C23 1.388(11) .
C23 C24 1.394(12) .
C24 C25 1.382(13) .
C25 C26 1.381(11) .
C27 C32 1.401(10) .
C27 C28 1.405(11) .
C28 C29 1.363(11) .
C29 C30 1.377(13) .
C30 C31 1.382(13) .
C31 C32 1.392(11) .
C34 C35 1.407(17) .
Li2 O6 2.009(16) .
Li2 O6 2.009(16) 3_667
Li2 O7 2.05(3) 3_667
Li2 O7 2.05(3) .
Li2 O4 2.117(18) 3_667
Li2 O4 2.117(18) .
Li2 O8 2.161(14) .
Li2 O8 2.161(14) 3_667
Li2 O3 2.210(13) .
Li2 O3 2.210(13) 3_667
Li2 O5 2.49(3) 3_667
Li2 O5 2.49(3) .
C37 O3 1.448(17) .
O3 C38 1.348(17) .
C38 C39 1.424(18) .
C39 O4 1.411(17) .
O4 C40 1.235(17) .
C41 O5 1.451(18) .
O5 C42 1.358(18) .
C42 C43 1.451(18) .
C43 O6 1.433(17) .
O6 C44 1.25(2) .
C45 O7 1.430(19) .
O7 C46 1.357(19) .
C46 C47 1.470(19) .
C47 O8 1.414(17) .
O8 C48 1.234(19) .
Li3 O13 1.984(18) 1_564
Li3 O13 1.984(18) 3_566
Li3 O14 2.07(2) 3_566
Li3 O14 2.07(2) 1_564
Li3 O9 2.088(19) .
Li3 O9 2.088(19) 3_575
Li3 O11 2.182(16) 3_575
Li3 O11 2.182(16) .
Li3 O12 2.213(18) .
Li3 O12 2.213(18) 3_575
Li3 O10 2.389(19) 3_575
Li3 O10 2.389(19) .
C49 O9 1.461(19) .
O9 C50 1.335(17) .
C50 C51 1.450(18) .
C51 O10 1.397(16) .
O10 C52 1.228(17) .
C53 O11 1.446(17) .
O11 C54 1.333(17) .
C54 C55 1.463(18) .
C55 O12 1.405(17) .
O12 C56 1.22(2) .
C57 O13 1.431(17) .
O13 C58 1.327(18) .
O13 Li3 1.984(18) 1_546
C58 C59 1.435(19) .
C59 O14 1.412(18) .
O14 C60 1.24(2) .
O14 Li3 2.07(2) 1_546

loop_
_geom_torsion_atom_site_label_1
_geom_torsion_atom_site_label_2
_geom_torsion_atom_site_label_3
_geom_torsion_atom_site_label_4
_geom_torsion
_geom_torsion_site_symmetry_1
_geom_torsion_site_symmetry_4
N4 Th1 Cl1 Li1 -45.4(4) . .
N3 Th1 Cl1 Li1 -9.8(4) . .
N1 Th1 Cl1 Li1 -124.9(4) . .
N2 Th1 Cl1 Li1 154.0(4) . .
Cl2 Th1 Cl1 Li1 71.4(3) . .
C9 Th1 Cl1 Li1 -168.7(4) . .
C8 Th1 Cl1 Li1 -114.0(4) . .
C13 Th1 Cl1 Li1 -49.0(5) . .
C10 Th1 Cl1 Li1 140.0(4) . .
C12 Th1 Cl1 Li1 24.1(5) . .
C11 Th1 Cl1 Li1 87.1(5) . .
Th1 Cl1 Li1 O1 148.5(6) . .
Th1 Cl1 Li1 O2 -124.1(7) . .
Th1 Cl1 Li1 N3 12.0(4) . .
Th1 Cl1 Li1 C35 -153.2(7) . .
N4 Th1 Li1 O1 63.4(11) . .
N3 Th1 Li1 O1 106.3(13) . .
N1 Th1 Li1 O1 9.4(13) . .
N2 Th1 Li1 O1 -92.2(11) . .
Cl1 Th1 Li1 O1 -57.1(10) . .
Cl2 Th1 Li1 O1 -157.5(12) . .
C9 Th1 Li1 O1 101.5(14) . .
C8 Th1 Li1 O1 82.7(12) . .
C13 Th1 Li1 O1 104.2(11) . .
C10 Th1 Li1 O1 170.0(8) . .
C12 Th1 Li1 O1 132.5(11) . .
C11 Th1 Li1 O1 158.0(10) . .
N4 Th1 Li1 O2 -154.3(10) . .
N3 Th1 Li1 O2 -111.3(10) . .
N1 Th1 Li1 O2 151.8(7) . .
N2 Th1 Li1 O2 50.1(10) . .
Cl1 Th1 Li1 O2 85.2(8) . .
Cl2 Th1 Li1 O2 -15.1(7) . .
C9 Th1 Li1 O2 -116.2(10) . .
C8 Th1 Li1 O2 -135.0(7) . .
C13 Th1 Li1 O2 -113.4(8) . .
C10 Th1 Li1 O2 -47.6(12) . .
C12 Th1 Li1 O2 -85.1(8) . .
C11 Th1 Li1 O2 -59.6(9) . .
N4 Th1 Li1 N3 -43.0(4) . .
N1 Th1 Li1 N3 -96.9(4) . .
N2 Th1 Li1 N3 161.5(3) . .
Cl1 Th1 Li1 N3 -163.4(6) . .
Cl2 Th1 Li1 N3 96.2(4) . .
C9 Th1 Li1 N3 -4.8(13) . .
C8 Th1 Li1 N3 -23.6(7) . .
C13 Th1 Li1 N3 -2.1(5) . .
C10 Th1 Li1 N3 63.7(8) . .
C12 Th1 Li1 N3 26.2(5) . .
C11 Th1 Li1 N3 51.7(5) . .
N4 Th1 Li1 Cl1 120.5(4) . .
N3 Th1 Li1 Cl1 163.4(6) . .
N1 Th1 Li1 Cl1 66.5(4) . .
N2 Th1 Li1 Cl1 -35.1(5) . .
Cl2 Th1 Li1 Cl1 -100.4(3) . .
C9 Th1 Li1 Cl1 158.6(8) . .
C8 Th1 Li1 Cl1 139.8(3) . .
C13 Th1 Li1 Cl1 161.4(2) . .
C10 Th1 Li1 Cl1 -132.9(5) . .
C12 Th1 Li1 Cl1 -170.4(2) . .
C11 Th1 Li1 Cl1 -144.9(2) . .
N4 Th1 Li1 C35 -165.1(19) . .
N3 Th1 Li1 C35 -122.1(19) . .
N1 Th1 Li1 C35 141.0(16) . .
N2 Th1 Li1 C35 39.4(19) . .
Cl1 Th1 Li1 C35 74.5(17) . .
Cl2 Th1 Li1 C35 -25.9(16) . .
C9 Th1 Li1 C35 -126.9(16) . .
C8 Th1 Li1 C35 -145.7(15) . .
C13 Th1 Li1 C35 -124.2(17) . .
C10 Th1 Li1 C35 -58(2) . .
C12 Th1 Li1 C35 -95.9(17) . .
C11 Th1 Li1 C35 -70.4(18) . .
N4 Th1 N1 C4 78.3(6) . .
N3 Th1 N1 C4 80.5(6) . .
N2 Th1 N1 C4 -108.2(6) . .
Cl1 Th1 N1 C4 162.5(6) . .
Cl2 Th1 N1 C4 -110.2(7) . .
C9 Th1 N1 C4 -41.1(6) . .
C8 Th1 N1 C4 -11.6(6) . .
C13 Th1 N1 C4 4.1(6) . .
C10 Th1 N1 C4 -50.1(6) . .
C12 Th1 N1 C4 -5.8(6) . .
C11 Th1 N1 C4 -32.6(6) . .
N4 Th1 N1 C1 -97.3(6) . .
N3 Th1 N1 C1 -95.2(6) . .
N2 Th1 N1 C1 76.1(6) . .
Cl1 Th1 N1 C1 -13.2(6) . .
Cl2 Th1 N1 C1 74.1(8) . .
C9 Th1 N1 C1 143.2(6) . .
C8 Th1 N1 C1 172.8(6) . .
C13 Th1 N1 C1 -171.6(6) . .
C10 Th1 N1 C1 134.3(6) . .
C12 Th1 N1 C1 178.5(6) . .
C11 Th1 N1 C1 151.7(6) . .
N4 Th1 N2 C20 -50.7(9) . .
N3 Th1 N2 C20 84.4(8) . .
N1 Th1 N2 C20 -69.8(6) . .
Cl1 Th1 N2 C20 23.4(6) . .
Cl2 Th1 N2 C20 109.7(6) . .
C9 Th1 N2 C20 -136.2(6) . .
C8 Th1 N2 C20 -128.6(6) . .
C13 Th1 N2 C20 -147.6(6) . .
C10 Th1 N2 C20 -165.4(6) . .
C12 Th1 N2 C20 -174.0(6) . .
C11 Th1 N2 C20 177.8(6) . .
N4 Th1 N2 C17 118.4(7) . .
N3 Th1 N2 C17 -106.5(8) . .
N1 Th1 N2 C17 99.3(6) . .
Cl1 Th1 N2 C17 -167.6(6) . .
Cl2 Th1 N2 C17 -81.3(6) . .
C9 Th1 N2 C17 32.8(6) . .
C8 Th1 N2 C17 40.4(6) . .
C13 Th1 N2 C17 21.5(6) . .
C10 Th1 N2 C17 3.7(5) . .
C12 Th1 N2 C17 -4.9(6) . .
C11 Th1 N2 C17 -13.2(6) . .
O1 Li1 N3 C21 85.7(12) . .
O2 Li1 N3 C21 -37.5(13) . .
Cl1 Li1 N3 C21 -159.5(6) . .
C35 Li1 N3 C21 -1.0(16) . .
Th1 Li1 N3 C21 -146.2(8) . .
O1 Li1 N3 N4 -60.5(11) . .
O2 Li1 N3 N4 176.3(8) . .
Cl1 Li1 N3 N4 54.3(6) . .
C35 Li1 N3 N4 -147.3(11) . .
Th1 Li1 N3 N4 67.6(4) . .
O1 Li1 N3 Th1 -128.1(9) . .
O2 Li1 N3 Th1 108.7(9) . .
Cl1 Li1 N3 Th1 -13.2(5) . .
C35 Li1 N3 Th1 145.2(11) . .
N4 Th1 N3 C21 -105.9(6) . .
N1 Th1 N3 C21 -109.6(5) . .
N2 Th1 N3 C21 98.8(7) . .
Cl1 Th1 N3 C21 161.0(5) . .
Cl2 Th1 N3 C21 73.4(5) . .
C9 Th1 N3 C21 -32.7(6) . .
C8 Th1 N3 C21 -46.9(5) . .
C13 Th1 N3 C21 -32.9(5) . .
C10 Th1 N3 C21 0.6(6) . .
C12 Th1 N3 C21 -6.6(5) . .
C11 Th1 N3 C21 8.9(5) . .
N1 Th1 N3 N4 -3.7(4) . .
N2 Th1 N3 N4 -155.3(6) . .
Cl1 Th1 N3 N4 -93.0(3) . .
Cl2 Th1 N3 N4 179.4(3) . .
C9 Th1 N3 N4 73.2(4) . .
C8 Th1 N3 N4 59.0(3) . .
C13 Th1 N3 N4 73.1(3) . .
C10 Th1 N3 N4 106.6(3) . .
C12 Th1 N3 N4 99.3(3) . .
C11 Th1 N3 N4 114.8(3) . .
N4 Th1 N3 Li1 105.1(6) . .
N1 Th1 N3 Li1 101.4(5) . .
N2 Th1 N3 Li1 -50.2(8) . .
Cl1 Th1 N3 Li1 12.0(4) . .
Cl2 Th1 N3 Li1 -75.6(5) . .
C9 Th1 N3 Li1 178.3(5) . .
C8 Th1 N3 Li1 164.1(5) . .
C13 Th1 N3 Li1 178.1(5) . .
C10 Th1 N3 Li1 -148.4(5) . .
C12 Th1 N3 Li1 -155.6(5) . .
C11 Th1 N3 Li1 -140.1(5) . .
C21 N3 N4 C27 -85.1(7) . .
Li1 N3 N4 C27 66.5(8) . .
Th1 N3 N4 C27 157.5(6) . .
C21 N3 N4 Th1 117.4(5) . .
Li1 N3 N4 Th1 -91.0(5) . .
N3 Th1 N4 C27 -129.2(12) . .
N1 Th1 N4 C27 47.4(11) . .
N2 Th1 N4 C27 28.3(15) . .
Cl1 Th1 N4 C27 -46.7(11) . .
Cl2 Th1 N4 C27 -129.9(11) . .
C9 Th1 N4 C27 105.3(11) . .
C8 Th1 N4 C27 107.3(11) . .
C13 Th1 N4 C27 132.0(12) . .
C10 Th1 N4 C27 129.6(11) . .
C12 Th1 N4 C27 154.1(11) . .
C11 Th1 N4 C27 155.1(11) . .
N1 Th1 N4 N3 176.6(3) . .
N2 Th1 N4 N3 157.5(5) . .
Cl1 Th1 N4 N3 82.6(3) . .
Cl2 Th1 N4 N3 -0.7(4) . .
C9 Th1 N4 N3 -125.5(3) . .
C8 Th1 N4 N3 -123.4(3) . .
C13 Th1 N4 N3 -98.8(3) . .
C10 Th1 N4 N3 -101.2(3) . .
C12 Th1 N4 N3 -76.7(3) . .
C11 Th1 N4 N3 -75.7(3) . .
O2 Li1 O1 C33 -155.0(10) . .
N3 Li1 O1 C33 65.7(15) . .
Cl1 Li1 O1 C33 -47.1(12) . .
C35 Li1 O1 C33 -162.0(12) . .
Th1 Li1 O1 C33 -3.9(17) . .
O2 Li1 O1 C34 -6.2(10) . .
N3 Li1 O1 C34 -145.5(11) . .
Cl1 Li1 O1 C34 101.6(9) . .
C35 Li1 O1 C34 -13.2(10) . .
Th1 Li1 O1 C34 144.9(12) . .
O1 Li1 O2 C36 120.9(10) . .
N3 Li1 O2 C36 -97.6(13) . .
Cl1 Li1 O2 C36 19.7(12) . .
C35 Li1 O2 C36 133.4(15) . .
Th1 Li1 O2 C36 -37.2(13) . .
O1 Li1 O2 C35 -12.4(12) . .
N3 Li1 O2 C35 129.0(13) . .
Cl1 Li1 O2 C35 -113.6(11) . .
Th1 Li1 O2 C35 -170.5(11) . .
C4 N1 C1 C2 -0.2(9) . .
Th1 N1 C1 C2 176.3(5) . .
N1 C1 C2 C3 0.0(10) . .
C1 C2 C3 C4 0.2(10) . .
C1 N1 C4 C3 0.3(8) . .
Th1 N1 C4 C3 -175.8(5) . .
C1 N1 C4 C5 175.3(7) . .
Th1 N1 C4 C5 -0.8(10) . .
C2 C3 C4 N1 -0.3(9) . .
C2 C3 C4 C5 -174.7(8) . .
N1 C4 C5 C8 22.7(9) . .
C3 C4 C5 C8 -163.6(8) . .
N1 C4 C5 C7 143.1(7) . .
C3 C4 C5 C7 -43.2(11) . .
N1 C4 C5 C6 -98.8(8) . .
C3 C4 C5 C6 74.9(10) . .
C4 C5 C8 C13 -118.6(7) . .
C7 C5 C8 C13 118.9(8) . .
C6 C5 C8 C13 0.9(10) . .
C4 C5 C8 C9 57.1(8) . .
C7 C5 C8 C9 -65.4(9) . .
C6 C5 C8 C9 176.6(6) . .
C4 C5 C8 Th1 -28.8(7) . .
C7 C5 C8 Th1 -151.4(5) . .
C6 C5 C8 Th1 90.7(6) . .
N4 Th1 C8 C13 62.3(4) . .
N3 Th1 C8 C13 32.3(5) . .
N1 Th1 C8 C13 143.5(5) . .
N2 Th1 C8 C13 -137.5(4) . .
Cl1 Th1 C8 C13 130.8(4) . .
Cl2 Th1 C8 C13 -55.5(5) . .
C9 Th1 C8 C13 -121.9(7) . .
C10 Th1 C8 C13 -93.8(5) . .
C12 Th1 C8 C13 -28.9(4) . .
C11 Th1 C8 C13 -61.0(4) . .
N4 Th1 C8 C9 -175.8(4) . .
N3 Th1 C8 C9 154.2(4) . .
N1 Th1 C8 C9 -94.6(4) . .
N2 Th1 C8 C9 -15.5(4) . .
Cl1 Th1 C8 C9 -107.2(4) . .
Cl2 Th1 C8 C9 66.5(4) . .
C13 Th1 C8 C9 121.9(7) . .
C10 Th1 C8 C9 28.1(4) . .
C12 Th1 C8 C9 93.1(5) . .
C11 Th1 C8 C9 61.0(4) . .
N4 Th1 C8 C5 -59.9(5) . .
N3 Th1 C8 C5 -89.9(5) . .
N1 Th1 C8 C5 21.3(4) . .
N2 Th1 C8 C5 100.4(5) . .
Cl1 Th1 C8 C5 8.7(7) . .
Cl2 Th1 C8 C5 -177.6(4) . .
C9 Th1 C8 C5 115.9(7) . .
C13 Th1 C8 C5 -122.2(7) . .
C10 Th1 C8 C5 144.0(6) . .
C12 Th1 C8 C5 -151.0(6) . .
C11 Th1 C8 C5 176.9(6) . .
C13 C8 C9 C10 0.9(10) . .
C5 C8 C9 C10 -175.1(6) . .
Th1 C8 C9 C10 -67.6(6) . .
C13 C8 C9 Th1 68.5(6) . .
C5 C8 C9 Th1 -107.6(6) . .
N4 Th1 C9 C8 4.5(5) . .
N3 Th1 C9 C8 -32.1(5) . .
N1 Th1 C9 C8 71.4(4) . .
N2 Th1 C9 C8 162.9(5) . .
Cl1 Th1 C9 C8 121.2(4) . .
Cl2 Th1 C9 C8 -124.6(4) . .
C13 Th1 C9 C8 -31.9(4) . .
C10 Th1 C9 C8 -128.9(7) . .
C12 Th1 C9 C8 -64.8(4) . .
C11 Th1 C9 C8 -97.5(5) . .
N4 Th1 C9 C10 133.4(4) . .
N3 Th1 C9 C10 96.8(5) . .
N1 Th1 C9 C10 -159.6(5) . .
N2 Th1 C9 C10 -68.2(4) . .
Cl1 Th1 C9 C10 -109.9(5) . .
Cl2 Th1 C9 C10 4.4(5) . .
C8 Th1 C9 C10 128.9(7) . .
C13 Th1 C9 C10 97.0(5) . .
C12 Th1 C9 C10 64.2(5) . .
C11 Th1 C9 C10 31.5(4) . .
C8 C9 C10 C11 -1.2(10) . .
Th1 C9 C10 C11 -67.6(6) . .
C8 C9 C10 C14 174.4(6) . .
Th1 C9 C10 C14 108.0(6) . .
C8 C9 C10 Th1 66.4(6) . .
N4 Th1 C10 C11 63.4(5) . .
N3 Th1 C10 C11 18.6(5) . .
N1 Th1 C10 C11 140.6(4) . .
N2 Th1 C10 C11 -139.9(5) . .
Cl1 Th1 C10 C11 -123.5(4) . .
Cl2 Th1 C10 C11 -53.6(4) . .
C9 Th1 C10 C11 122.2(7) . .
C8 Th1 C10 C11 94.1(5) . .
C13 Th1 C10 C11 60.6(4) . .
C12 Th1 C10 C11 28.5(4) . .
N4 Th1 C10 C9 -58.8(5) . .
N3 Th1 C10 C9 -103.5(5) . .
N1 Th1 C10 C9 18.4(5) . .
N2 Th1 C10 C9 97.9(5) . .
Cl1 Th1 C10 C9 114.3(4) . .
Cl2 Th1 C10 C9 -175.8(5) . .
C8 Th1 C10 C9 -28.1(4) . .
C13 Th1 C10 C9 -61.5(4) . .
C12 Th1 C10 C9 -93.6(5) . .
C11 Th1 C10 C9 -122.2(7) . .
N4 Th1 C10 C14 -174.7(4) . .
N3 Th1 C10 C14 140.5(4) . .
N1 Th1 C10 C14 -97.6(5) . .
N2 Th1 C10 C14 -18.0(4) . .
Cl1 Th1 C10 C14 -1.6(6) . .
Cl2 Th1 C10 C14 68.2(5) . .
C9 Th1 C10 C14 -116.0(7) . .
C8 Th1 C10 C14 -144.1(6) . .
C13 Th1 C10 C14 -177.5(6) . .
C12 Th1 C10 C14 150.4(6) . .
C11 Th1 C10 C14 121.9(7) . .
C9 C10 C11 C12 0.5(10) . .
C14 C10 C11 C12 -174.9(7) . .
Th1 C10 C11 C12 -64.6(6) . .
C9 C10 C11 Th1 65.2(5) . .
C14 C10 C11 Th1 -110.3(6) . .
N4 Th1 C11 C10 -129.8(4) . .
N3 Th1 C11 C10 -164.7(4) . .
N1 Th1 C11 C10 -42.6(5) . .
N2 Th1 C11 C10 34.0(4) . .
Cl1 Th1 C11 C10 103.1(5) . .
Cl2 Th1 C11 C10 120.2(4) . .
C9 Th1 C11 C10 -31.9(4) . .
C8 Th1 C11 C10 -64.9(4) . .
C13 Th1 C11 C10 -98.2(5) . .
C12 Th1 C11 C10 -127.5(7) . .
N4 Th1 C11 C12 -2.3(5) . .
N3 Th1 C11 C12 -37.3(5) . .
N1 Th1 C11 C12 84.9(5) . .
N2 Th1 C11 C12 161.4(5) . .
Cl1 Th1 C11 C12 -129.4(4) . .
Cl2 Th1 C11 C12 -112.3(5) . .
C9 Th1 C11 C12 95.6(5) . .
C8 Th1 C11 C12 62.6(5) . .
C13 Th1 C11 C12 29.3(4) . .
C10 Th1 C11 C12 127.5(7) . .
C10 C11 C12 C13 0.4(11) . .
Th1 C11 C12 C13 -63.5(6) . .
C10 C11 C12 Th1 63.9(6) . .
N4 Th1 C12 C13 -55.6(5) . .
N3 Th1 C12 C13 -90.6(5) . .
N1 Th1 C12 C13 23.0(5) . .
N2 Th1 C12 C13 107.6(5) . .
Cl1 Th1 C12 C13 -124.7(5) . .
Cl2 Th1 C12 C13 -173.1(5) . .
C9 Th1 C12 C13 63.6(5) . .
C8 Th1 C12 C13 29.8(4) . .
C10 Th1 C12 C13 97.5(5) . .
C11 Th1 C12 C13 126.5(7) . .
N4 Th1 C12 C11 177.9(5) . .
N3 Th1 C12 C11 142.9(5) . .
N1 Th1 C12 C11 -103.5(5) . .
N2 Th1 C12 C11 -18.9(5) . .
Cl1 Th1 C12 C11 108.8(5) . .
Cl2 Th1 C12 C11 60.4(4) . .
C9 Th1 C12 C11 -62.9(4) . .
C8 Th1 C12 C11 -96.7(5) . .
C13 Th1 C12 C11 -126.5(7) . .
C10 Th1 C12 C11 -29.0(4) . .
C11 C12 C13 C8 -0.8(10) . .
Th1 C12 C13 C8 -65.7(6) . .
C11 C12 C13 Th1 64.9(6) . .
C9 C8 C13 C12 0.2(10) . .
C5 C8 C13 C12 176.0(7) . .
Th1 C8 C13 C12 67.8(6) . .
C9 C8 C13 Th1 -67.6(5) . .
C5 C8 C13 Th1 108.2(7) . .
N4 Th1 C13 C12 120.5(5) . .
N3 Th1 C13 C12 85.0(5) . .
N1 Th1 C13 C12 -157.7(5) . .
N2 Th1 C13 C12 -80.4(5) . .
Cl1 Th1 C13 C12 124.2(5) . .
Cl2 Th1 C13 C12 7.0(5) . .
C9 Th1 C13 C12 -94.8(5) . .
C8 Th1 C13 C12 -126.5(7) . .
C10 Th1 C13 C12 -61.7(5) . .
C11 Th1 C13 C12 -29.2(4) . .
N4 Th1 C13 C8 -112.9(5) . .
N3 Th1 C13 C8 -148.4(4) . .
N1 Th1 C13 C8 -31.2(4) . .
N2 Th1 C13 C8 46.2(5) . .
Cl1 Th1 C13 C8 -109.2(5) . .
Cl2 Th1 C13 C8 133.5(4) . .
C9 Th1 C13 C8 31.7(4) . .
C10 Th1 C13 C8 64.8(4) . .
C12 Th1 C13 C8 126.5(7) . .
C11 Th1 C13 C8 97.3(5) . .
C11 C10 C14 C17 119.3(7) . .
C9 C10 C14 C17 -56.0(8) . .
Th1 C10 C14 C17 28.1(6) . .
C11 C10 C14 C15 -121.3(8) . .
C9 C10 C14 C15 63.4(9) . .
Th1 C10 C14 C15 147.5(5) . .
C11 C10 C14 C16 -2.0(10) . .
C9 C10 C14 C16 -177.3(6) . .
Th1 C10 C14 C16 -93.2(6) . .
C20 N2 C17 C18 -1.0(8) . .
Th1 N2 C17 C18 -171.3(5) . .
C20 N2 C17 C14 -177.4(7) . .
Th1 N2 C17 C14 12.3(10) . .
C10 C14 C17 C18 156.4(8) . .
C15 C14 C17 C18 39.2(11) . .
C16 C14 C17 C18 -81.5(10) . .
C10 C14 C17 N2 -28.1(9) . .
C15 C14 C17 N2 -145.2(7) . .
C16 C14 C17 N2 94.1(8) . .
N2 C17 C18 C19 -0.2(10) . .
C14 C17 C18 C19 175.8(8) . .
C17 C18 C19 C20 1.3(11) . .
C17 N2 C20 C19 1.9(9) . .
Th1 N2 C20 C19 173.4(6) . .
C18 C19 C20 N2 -2.0(11) . .
N4 N3 C21 C22 12.4(9) . .
Li1 N3 C21 C22 -131.5(8) . .
Th1 N3 C21 C22 89.9(8) . .
N4 N3 C21 C26 -167.1(6) . .
Li1 N3 C21 C26 49.1(10) . .
Th1 N3 C21 C26 -89.5(7) . .
C26 C21 C22 C23 0.8(11) . .
N3 C21 C22 C23 -178.7(7) . .
C21 C22 C23 C24 0.7(13) . .
C22 C23 C24 C25 -2.0(14) . .
C23 C24 C25 C26 1.8(14) . .
C24 C25 C26 C21 -0.3(14) . .
C22 C21 C26 C25 -1.0(12) . .
N3 C21 C26 C25 178.5(7) . .
N3 N4 C27 C32 14.2(11) . .
Th1 N4 C27 C32 135.8(9) . .
N3 N4 C27 C28 -166.5(7) . .
Th1 N4 C27 C28 -45.0(15) . .
N4 C27 C28 C29 -178.1(8) . .
C32 C27 C28 C29 1.2(13) . .
C27 C28 C29 C30 -2.2(15) . .
C28 C29 C30 C31 2.1(16) . .
C29 C30 C31 C32 -1.2(16) . .
C30 C31 C32 C27 0.3(14) . .
N4 C27 C32 C31 179.0(8) . .
C28 C27 C32 C31 -0.3(12) . .
C33 O1 C34 C35 175.5(13) . .
Li1 O1 C34 C35 23.6(17) . .
C36 O2 C35 C34 -105.8(16) . .
Li1 O2 C35 C34 30.1(19) . .
C36 O2 C35 Li1 -135.9(12) . .
O1 C34 C35 O2 -37(2) . .
O1 C34 C35 Li1 -16.0(11) . .
O1 Li1 C35 O2 165.1(14) . .
N3 Li1 C35 O2 -77.7(15) . .
Cl1 Li1 C35 O2 78.1(11) . .
Th1 Li1 C35 O2 18(2) . .
O1 Li1 C35 C34 12.7(9) . .
O2 Li1 C35 C34 -152.4(18) . .
N3 Li1 C35 C34 130.0(15) . .
Cl1 Li1 C35 C34 -74.3(12) . .
Th1 Li1 C35 C34 -134.2(16) . .
O6 Li2 O3 C38 -141.6(17) . .
O6 Li2 O3 C38 38.4(17) 3_667 .
O7 Li2 O3 C38 -86(8) 3_667 .
O7 Li2 O3 C38 94(8) . .
O4 Li2 O3 C38 -167.5(17) 3_667 .
O4 Li2 O3 C38 12.5(17) . .
O8 Li2 O3 C38 112.9(17) . .
O8 Li2 O3 C38 -67.1(17) 3_667 .
O3 Li2 O3 C38 -22(5) 3_667 .
O5 Li2 O3 C38 109.5(17) 3_667 .
O5 Li2 O3 C38 -70.5(17) . .
O6 Li2 O3 C37 14.4(18) . .
O6 Li2 O3 C37 -165.6(18) 3_667 .
O7 Li2 O3 C37 70(8) 3_667 .
O7 Li2 O3 C37 -110(8) . .
O4 Li2 O3 C37 -11.4(19) 3_667 .
O4 Li2 O3 C37 168.6(19) . .
O8 Li2 O3 C37 -91.0(18) . .
O8 Li2 O3 C37 89.0(18) 3_667 .
O3 Li2 O3 C37 134(5) 3_667 .
O5 Li2 O3 C37 -94.5(19) 3_667 .
O5 Li2 O3 C37 85.5(19) . .
C37 O3 C38 C39 166(2) . .
Li2 O3 C38 C39 -33(3) . .
O3 C38 C39 O4 41(3) . .
C38 C39 O4 C40 169(2) . .
C38 C39 O4 Li2 -30(3) . .
O6 Li2 O4 C40 -142(2) . .
O6 Li2 O4 C40 38(2) 3_667 .
O7 Li2 O4 C40 175(3) 3_667 .
O7 Li2 O4 C40 -5(3) . .
O4 Li2 O4 C40 -30(13) 3_667 .
O8 Li2 O4 C40 76(2) . .
O8 Li2 O4 C40 -104(2) 3_667 .
O3 Li2 O4 C40 166(2) . .
O3 Li2 O4 C40 -14(2) 3_667 .
O5 Li2 O4 C40 81(2) 3_667 .
O5 Li2 O4 C40 -99(2) . .
O6 Li2 O4 C39 62(2) . .
O6 Li2 O4 C39 -118(2) 3_667 .
O7 Li2 O4 C39 19.5(17) 3_667 .
O7 Li2 O4 C39 -160.5(17) . .
O4 Li2 O4 C39 175(14) 3_667 .
O8 Li2 O4 C39 -80.1(17) . .
O8 Li2 O4 C39 99.9(17) 3_667 .
O3 Li2 O4 C39 10.2(16) . .
O3 Li2 O4 C39 -169.8(16) 3_667 .
O5 Li2 O4 C39 -74.4(18) 3_667 .
O5 Li2 O4 C39 105.6(18) . .
O6 Li2 O5 C42 30.1(17) . .
O6 Li2 O5 C42 -149.9(17) 3_667 .
O7 Li2 O5 C42 -51(2) 3_667 .
O7 Li2 O5 C42 129(2) . .
O4 Li2 O5 C42 53(2) 3_667 .
O4 Li2 O5 C42 -127(2) . .
O8 Li2 O5 C42 100(6) . .
O8 Li2 O5 C42 -80(6) 3_667 .
O3 Li2 O5 C42 -53.2(19) . .
O3 Li2 O5 C42 126.8(19) 3_667 .
O5 Li2 O5 C42 -170(8) 3_667 .
O6 Li2 O5 C41 160(3) . .
O6 Li2 O5 C41 -20(3) 3_667 .
O7 Li2 O5 C41 79(3) 3_667 .
O7 Li2 O5 C41 -101(3) . .
O4 Li2 O5 C41 -177(2) 3_667 .
O4 Li2 O5 C41 3(2) . .
O8 Li2 O5 C41 -130(5) . .
O8 Li2 O5 C41 50(5) 3_667 .
O3 Li2 O5 C41 77(2) . .
O3 Li2 O5 C41 -103(2) 3_667 .
O5 Li2 O5 C41 -40(6) 3_667 .
C41 O5 C42 C43 168(2) . .
Li2 O5 C42 C43 -53(2) . .
O5 C42 C43 O6 57(3) . .
C42 C43 O6 C44 126(4) . .
C42 C43 O6 Li2 -27(2) . .
O6 Li2 O6 C44 179(17) 3_667 .
O7 Li2 O6 C44 -61(4) 3_667 .
O7 Li2 O6 C44 119(4) . .
O4 Li2 O6 C44 77(4) 3_667 .
O4 Li2 O6 C44 -103(4) . .
O8 Li2 O6 C44 39(4) . .
O8 Li2 O6 C44 -141(4) 3_667 .
O3 Li2 O6 C44 -53(4) . .
O3 Li2 O6 C44 127(4) 3_667 .
O5 Li2 O6 C44 31(4) 3_667 .
O5 Li2 O6 C44 -149(4) . .
O6 Li2 O6 C43 -34(12) 3_667 .
O7 Li2 O6 C43 86.8(18) 3_667 .
O7 Li2 O6 C43 -93.2(18) . .
O4 Li2 O6 C43 -135(2) 3_667 .
O4 Li2 O6 C43 45(2) . .
O8 Li2 O6 C43 -173.7(16) . .
O8 Li2 O6 C43 6.3(16) 3_667 .
O3 Li2 O6 C43 94.4(17) . .
O3 Li2 O6 C43 -85.6(17) 3_667 .
O5 Li2 O6 C43 178.8(18) 3_667 .
O5 Li2 O6 C43 -1.2(18) . .
O6 Li2 O7 C46 -91(3) . .
O6 Li2 O7 C46 89(3) 3_667 .
O7 Li2 O7 C46 150(8) 3_667 .
O4 Li2 O7 C46 -69(3) 3_667 .
O4 Li2 O7 C46 111(3) . .
O8 Li2 O7 C46 13(3) . .
O8 Li2 O7 C46 -167(3) 3_667 .
O3 Li2 O7 C46 32(10) . .
O3 Li2 O7 C46 -148(10) 3_667 .
O5 Li2 O7 C46 17(3) 3_667 .
O5 Li2 O7 C46 -163(3) . .
O6 Li2 O7 C45 54(3) . .
O6 Li2 O7 C45 -126(3) 3_667 .
O7 Li2 O7 C45 -66(10) 3_667 .
O4 Li2 O7 C45 76(3) 3_667 .
O4 Li2 O7 C45 -104(3) . .
O8 Li2 O7 C45 158(3) . .
O8 Li2 O7 C45 -22(3) 3_667 .
O3 Li2 O7 C45 177(6) . .
O3 Li2 O7 C45 -3(6) 3_667 .
O5 Li2 O7 C45 161(3) 3_667 .
O5 Li2 O7 C45 -19(3) . .
C45 O7 C46 C47 177(3) . .
Li2 O7 C46 C47 -36(4) . .
O7 C46 C47 O8 48(4) . .
C46 C47 O8 C48 170(3) . .
C46 C47 O8 Li2 -36(3) . .
O6 Li2 O8 C48 -99(2) . .
O6 Li2 O8 C48 81(2) 3_667 .
O7 Li2 O8 C48 -17(2) 3_667 .
O7 Li2 O8 C48 163(2) . .
O4 Li2 O8 C48 -119(2) 3_667 .
O4 Li2 O8 C48 61(2) . .
O8 Li2 O8 C48 95(8) 3_667 .
O3 Li2 O8 C48 -14(2) . .
O3 Li2 O8 C48 166(2) 3_667 .
O5 Li2 O8 C48 13(5) 3_667 .
O5 Li2 O8 C48 -167(5) . .
O6 Li2 O8 C47 110.5(15) . .
O6 Li2 O8 C47 -69.5(15) 3_667 .
O7 Li2 O8 C47 -167.0(19) 3_667 .
O7 Li2 O8 C47 13.0(19) . .
O4 Li2 O8 C47 90.3(15) 3_667 .
O4 Li2 O8 C47 -89.7(15) . .
O8 Li2 O8 C47 -55(7) 3_667 .
O3 Li2 O8 C47 -164.0(15) . .
O3 Li2 O8 C47 16.0(15) 3_667 .
O5 Li2 O8 C47 -137(6) 3_667 .
O5 Li2 O8 C47 43(6) . .
O13 Li3 O9 C50 -115(2) 1_564 .
O13 Li3 O9 C50 65(2) 3_566 .
O14 Li3 O9 C50 146(4) 3_566 .
O14 Li3 O9 C50 -34(4) 1_564 .
O9 Li3 O9 C50 12.0(18) 3_575 .
O11 Li3 O9 C50 -107(2) 3_575 .
O11 Li3 O9 C50 73(2) . .
O12 Li3 O9 C50 147(2) . .
O12 Li3 O9 C50 -33(2) 3_575 .
O10 Li3 O9 C50 165(2) 3_575 .
O10 Li3 O9 C50 -15(2) . .
O13 Li3 O9 C49 92(3) 1_564 .
O13 Li3 O9 C49 -88(3) 3_566 .
O14 Li3 O9 C49 -6(4) 3_566 .
O14 Li3 O9 C49 174(4) 1_564 .
O9 Li3 O9 C49 -141(4) 3_575 .
O11 Li3 O9 C49 100(3) 3_575 .
O11 Li3 O9 C49 -80(3) . .
O12 Li3 O9 C49 -6(3) . .
O12 Li3 O9 C49 174(3) 3_575 .
O10 Li3 O9 C49 13(3) 3_575 .
O10 Li3 O9 C49 -167(3) . .
C49 O9 C50 C51 -166(3) . .
Li3 O9 C50 C51 39(3) . .
O9 C50 C51 O10 -49(3) . .
C50 C51 O10 C52 -158(2) . .
C50 C51 O10 Li3 36(2) . .
O13 Li3 O10 C52 -82(3) 1_564 .
O13 Li3 O10 C52 98(3) 3_566 .
O14 Li3 O10 C52 179(3) 3_566 .
O14 Li3 O10 C52 -1(3) 1_564 .
O9 Li3 O10 C52 -175(3) . .
O9 Li3 O10 C52 5(3) 3_575 .
O11 Li3 O10 C52 -89(3) 3_575 .
O11 Li3 O10 C52 91(3) . .
O12 Li3 O10 C52 134(2) . .
O12 Li3 O10 C52 -46(2) 3_575 .
O10 Li3 O10 C52 20(2) 3_575 .
O13 Li3 O10 C51 79.6(16) 1_564 .
O13 Li3 O10 C51 -100.4(16) 3_566 .
O14 Li3 O10 C51 -19.4(16) 3_566 .
O14 Li3 O10 C51 160.6(16) 1_564 .
O9 Li3 O10 C51 -13.0(15) . .
O9 Li3 O10 C51 167.0(15) 3_575 .
O11 Li3 O10 C51 72.1(15) 3_575 .
O11 Li3 O10 C51 -107.9(15) . .
O12 Li3 O10 C51 -65(3) . .
O12 Li3 O10 C51 115(3) 3_575 .
O10 Li3 O10 C51 -178(3) 3_575 .
O13 Li3 O11 C54 -43(5) 1_564 .
O13 Li3 O11 C54 137(5) 3_566 .
O14 Li3 O11 C54 79.0(18) 3_566 .
O14 Li3 O11 C54 -101.0(18) 1_564 .
O9 Li3 O11 C54 98.0(16) . .
O9 Li3 O11 C54 -82.0(16) 3_575 .
O11 Li3 O11 C54 -164(4) 3_575 .
O12 Li3 O11 C54 6.1(16) . .
O12 Li3 O11 C54 -173.9(16) 3_575 .
O10 Li3 O11 C54 -10.7(16) 3_575 .
O10 Li3 O11 C54 169.3(16) . .
O13 Li3 O11 C53 154(3) 1_564 .
O13 Li3 O11 C53 -26(3) 3_566 .
O14 Li3 O11 C53 -83(2) 3_566 .
O14 Li3 O11 C53 97(2) 1_564 .
O9 Li3 O11 C53 -64(2) . .
O9 Li3 O11 C53 116(2) 3_575 .
O11 Li3 O11 C53 34(4) 3_575 .
O12 Li3 O11 C53 -156(2) . .
O12 Li3 O11 C53 24(2) 3_575 .
O10 Li3 O11 C53 -173(2) 3_575 .
O10 Li3 O11 C53 7(2) . .
C53 O11 C54 C55 -176(2) . .
Li3 O11 C54 C55 18(2) . .
O11 C54 C55 O12 -46(3) . .
C54 C55 O12 C56 -118(5) . .
C54 C55 O12 Li3 49(2) . .
O13 Li3 O12 C56 -56(5) 1_564 .
O13 Li3 O12 C56 124(5) 3_566 .
O14 Li3 O12 C56 41(5) 3_566 .
O14 Li3 O12 C56 -139(5) 1_564 .
O9 Li3 O12 C56 41(5) . .
O9 Li3 O12 C56 -139(5) 3_575 .
O11 Li3 O12 C56 -46(5) 3_575 .
O11 Li3 O12 C56 134(5) . .
O12 Li3 O12 C56 -173(16) 3_575 .
O10 Li3 O12 C56 -91(5) 3_575 .
O10 Li3 O12 C56 89(5) . .
O13 Li3 O12 C55 139.8(15) 1_564 .
O13 Li3 O12 C55 -40.2(15) 3_566 .
O14 Li3 O12 C55 -123.2(16) 3_566 .
O14 Li3 O12 C55 56.8(16) 1_564 .
O9 Li3 O12 C55 -123.4(16) . .
O9 Li3 O12 C55 56.6(16) 3_575 .
O11 Li3 O12 C55 150.2(14) 3_575 .
O11 Li3 O12 C55 -29.8(14) . .
O12 Li3 O12 C55 24(5) 3_575 .
O10 Li3 O12 C55 105(3) 3_575 .
O10 Li3 O12 C55 -75(3) . .
C57 O13 C58 C59 -177(3) . .
Li3 O13 C58 C59 11(4) 1_546 .
O13 C58 C59 O14 -28(5) . .
C58 C59 O14 C60 -172(5) . .
C58 C59 O14 Li3 30(4) . 1_546
